data_8102500
loop_
_publ_author_name
'Wolfgang Frey'
'Sascha Wilhelm Sch\"afer'
'J\"org Pietruszka'

_publ_section_title
;
 Crystal structure of ethyl
 2,3,4,6-tetra-O-acetyl-1-thio-b-D-galactopyranoside, C16H24O9S
;
_journal_issue 4
_journal_name_full 'Zeitschrift f\"ur Kristallographie - New Crystal Structures'
_journal_page_first 555
_journal_volume 224
_journal_year 2009
_chemical_absolute_configuration ad
_chemical_formula_moiety 'C16 H24 O9 S'
_chemical_formula_sum 'C16 H24 O9 S'
_chemical_formula_weight 392.41
_chemical_name_systematic
; 
Ethyl 2,3,4,6-tetra-O-acetyl-1-thio-\b-D-galactopyranoside
;
_space_group_IT_number 19
_symmetry_cell_setting orthorhombic
_symmetry_space_group_name_Hall 'P 2ac 2ab'
_symmetry_space_group_name_H-M 'P 21 21 21'
_atom_sites_solution_hydrogens geom
_atom_sites_solution_primary direct
_atom_sites_solution_secondary difmap
_audit_creation_method SHELXL-97
_cell_angle_alpha 90.00
_cell_angle_beta 90.00
_cell_angle_gamma 90.00
_cell_formula_units_Z 4
_cell_length_a 8.7575(14)
_cell_length_b 9.128(2)
_cell_length_c 25.386(5)
_cell_measurement_reflns_used 34
_cell_measurement_temperature 293(2)
_cell_measurement_theta_max 15
_cell_measurement_theta_min 12
_cell_volume 2029.3(7)
_computing_cell_refinement 'Siemens P3/PC Data Collection System'
_computing_data_collection 'Siemens P3/PC Data Collection System'
_computing_data_reduction 'SHELXTL-plus, XDISK (Sheldrick, 1991)'
_computing_molecular_graphics 'SHELXTL-plus, XP (Sheldrick, 1991)'
_computing_structure_refinement 'SHELXL-97 (Sheldrick, 1997)'
_computing_structure_solution 'SHELXS-97 (Sheldrick, 1990)'
_diffrn_ambient_temperature 293(2)
_diffrn_measured_fraction_theta_full 1.000
_diffrn_measured_fraction_theta_max 1.000
_diffrn_measurement_device_type 'Nicolet P3'
_diffrn_measurement_method Wyckoff-Scan
_diffrn_radiation_monochromator graphite
_diffrn_radiation_source 'fine-focus sealed tube'
_diffrn_radiation_type MoK\a
_diffrn_radiation_wavelength 0.71073
_diffrn_reflns_av_R_equivalents 0.0223
_diffrn_reflns_av_sigmaI/netI 0.0491
_diffrn_reflns_limit_h_max 10
_diffrn_reflns_limit_h_min 0
_diffrn_reflns_limit_k_max 11
_diffrn_reflns_limit_k_min 0
_diffrn_reflns_limit_l_max 31
_diffrn_reflns_limit_l_min -31
_diffrn_reflns_number 4509
_diffrn_reflns_theta_full 26.00
_diffrn_reflns_theta_max 26.00
_diffrn_reflns_theta_min 1.60
_diffrn_standards_decay_% 2
_diffrn_standards_interval_count 50
_diffrn_standards_number 3
_exptl_absorpt_coefficient_mu 0.202
_exptl_absorpt_correction_type none
_exptl_crystal_colour colourless
_exptl_crystal_density_diffrn 1.284
_exptl_crystal_density_method 'not measured'
_exptl_crystal_description plates
_exptl_crystal_F_000 832
_exptl_crystal_size_max 0.9
_exptl_crystal_size_mid 0.5
_exptl_crystal_size_min 0.1
_refine_diff_density_max 0.192
_refine_diff_density_min -0.182
_refine_diff_density_rms 0.039
_refine_ls_abs_structure_details 'Flack H D (1983), Acta Cryst. A39, 876-881'
_refine_ls_abs_structure_Flack -0.07(14)
_refine_ls_extinction_coef 0.0019(7)
_refine_ls_extinction_expression Fc^*^=kFc[1+0.001xFc^2^\l^3^/sin(2\q)]^-1/4^
_refine_ls_extinction_method SHELXL
_refine_ls_goodness_of_fit_ref 1.063
_refine_ls_hydrogen_treatment riding
_refine_ls_matrix_type full
_refine_ls_number_parameters 241
_refine_ls_number_reflns 3991
_refine_ls_number_restraints 0
_refine_ls_restrained_S_all 1.063
_refine_ls_R_factor_all 0.0988
_refine_ls_R_factor_gt 0.0595
_refine_ls_shift/su_max 0.000
_refine_ls_shift/su_mean 0.000
_refine_ls_structure_factor_coef Fsqd
_refine_ls_weighting_details 'calc w=1/[\s^2^(Fo^2^)+(0.0328P)^2^+0.8170P] where P=(Fo^2^+2Fc^2^)/3'
_refine_ls_weighting_scheme calc
_refine_ls_wR_factor_gt 0.1091
_refine_ls_wR_factor_ref 0.1208
_reflns_number_gt 2722
_reflns_number_total 3991
_reflns_threshold_expression >2sigma(I)
_cod_data_source_file 1267-2694.cff
_cod_data_source_block wf1599sp
_cod_original_cell_volume 2029.4(7)
_cod_database_code 8102500

loop_
_symmetry_equiv_pos_as_xyz
'x, y, z'
'-x+1/2, -y, z+1/2'
'-x, y+1/2, -z+1/2'
'x+1/2, -y+1/2, -z'

loop_
_atom_site_label
_atom_site_type_symbol
_atom_site_fract_x
_atom_site_fract_y
_atom_site_fract_z
_atom_site_U_iso_or_equiv
_atom_site_adp_type
_atom_site_occupancy
_atom_site_symmetry_multiplicity
_atom_site_Wyckoff_symbol
_atom_site_calc_flag
_atom_site_refinement_flags
_atom_site_disorder_assembly
_atom_site_disorder_group
S1 S 0.16247(13) 0.70530(12) 0.20870(4) 0.0649(3) Uani 1 4 a d . . .
O1 O 0.2118(3) 0.6363(3) 0.10953(9) 0.0598(8) Uani 1 4 a d . . .
C1 C 0.3112(5) 0.6267(5) 0.06503(13) 0.0596(10) Uani 1 4 a d . . .
H1 H 0.3691 0.7182 0.0619 0.071 Uiso 1 4 a calc R . .
O2 O 0.3093(3) 0.6178(3) -0.02678(10) 0.0740(9) Uani 1 4 a d . . .
C2 C 0.4220(4) 0.5003(4) 0.07128(13) 0.0542(10) Uani 1 4 a d . . .
H2 H 0.4929 0.4986 0.0414 0.065 Uiso 1 4 a calc R . .
C3 C 0.5109(4) 0.5192(4) 0.12241(12) 0.0480(9) Uani 1 4 a d . . .
H3 H 0.5727 0.6085 0.1204 0.058 Uiso 1 4 a calc R . .
O3 O 0.1081(4) 0.6317(4) -0.08003(11) 0.0747(9) Uani 1 4 a d . . .
O4 O 0.3386(3) 0.3650(3) 0.07325(9) 0.0589(7) Uani 1 4 a d . . .
C4 C 0.4002(4) 0.5313(4) 0.16839(12) 0.0482(9) Uani 1 4 a d . . .
H4 H 0.3419 0.4405 0.1730 0.058 Uiso 1 4 a calc R . .
C5 C 0.2942(4) 0.6617(4) 0.15701(13) 0.0547(10) Uani 1 4 a d . . .
H5 H 0.3589 0.7480 0.1514 0.066 Uiso 1 4 a calc R . .
O5 O 0.5118(5) 0.2536(4) 0.02204(15) 0.1076(13) Uani 1 4 a d . . .
O6 O 0.6087(3) 0.3957(3) 0.13139(9) 0.0568(7) Uani 1 4 a d . . .
C6 C 0.2064(5) 0.6117(6) 0.01766(14) 0.0732(13) Uani 1 4 a d . . .
H6A H 0.1518 0.5193 0.0185 0.088 Uiso 1 4 a calc R . .
H6B H 0.1331 0.6913 0.0164 0.088 Uiso 1 4 a calc R . .
C7 C 0.2430(5) 0.6291(4) -0.07432(15) 0.0573(10) Uani 1 4 a d . . .
O7 O 0.7862(3) 0.5046(4) 0.08114(13) 0.0836(10) Uani 1 4 a d . . .
O8 O 0.4869(3) 0.5658(3) 0.21470(8) 0.0536(6) Uani 1 4 a d . . .
C8 C 0.3604(5) 0.6416(5) -0.11620(15) 0.0785(14) Uani 1 4 a d . . .
H8A H 0.4434 0.5763 -0.1086 0.118 Uiso 1 4 a calc R . .
H8B H 0.3976 0.7404 -0.1176 0.118 Uiso 1 4 a calc R . .
H8C H 0.3160 0.6160 -0.1495 0.118 Uiso 1 4 a calc R . .
O9 O 0.3543(4) 0.4022(3) 0.26259(10) 0.0777(9) Uani 1 4 a d . . .
C9 C 0.3960(6) 0.2468(5) 0.04667(17) 0.0708(13) Uani 1 4 a d . . .
C10 C 0.3007(6) 0.1167(5) 0.05358(18) 0.0829(14) Uani 1 4 a d . . .
H10A H 0.2583 0.1165 0.0884 0.124 Uiso 1 4 a calc R . .
H10B H 0.3617 0.0304 0.0487 0.124 Uiso 1 4 a calc R . .
H10C H 0.2196 0.1178 0.0282 0.124 Uiso 1 4 a calc R . .
C11 C 0.7466(5) 0.4015(6) 0.10685(17) 0.0639(11) Uani 1 4 a d . . .
C12 C 0.8351(6) 0.2643(6) 0.1157(2) 0.1009(17) Uani 1 4 a d . . .
H12A H 0.8210 0.2321 0.1514 0.151 Uiso 1 4 a calc R . .
H12B H 0.9415 0.2827 0.1095 0.151 Uiso 1 4 a calc R . .
H12C H 0.7998 0.1897 0.0920 0.151 Uiso 1 4 a calc R . .
C13 C 0.4444(5) 0.4980(5) 0.26015(14) 0.0550(10) Uani 1 4 a d . . .
C14 C 0.5277(6) 0.5648(5) 0.30560(14) 0.0758(13) Uani 1 4 a d . . .
H14A H 0.5166 0.6694 0.3045 0.114 Uiso 1 4 a calc R . .
H14B H 0.6340 0.5397 0.3035 0.114 Uiso 1 4 a calc R . .
H14C H 0.4860 0.5282 0.3380 0.114 Uiso 1 4 a calc R . .
C15 C 0.0356(5) 0.5487(5) 0.20681(18) 0.0766(12) Uani 1 4 a d . . .
H15A H 0.0058 0.5286 0.1707 0.092 Uiso 1 4 a calc R . .
H15B H 0.0875 0.4630 0.2206 0.092 Uiso 1 4 a calc R . .
C16 C -0.1036(6) 0.5808(7) 0.2394(2) 0.113(2) Uani 1 4 a d . . .
H16A H -0.1726 0.4992 0.2376 0.170 Uiso 1 4 a calc R . .
H16B H -0.1532 0.6670 0.2261 0.170 Uiso 1 4 a calc R . .
H16C H -0.0739 0.5966 0.2754 0.170 Uiso 1 4 a calc R . .

loop_
_atom_site_aniso_label
_atom_site_aniso_U_11
_atom_site_aniso_U_22
_atom_site_aniso_U_33
_atom_site_aniso_U_23
_atom_site_aniso_U_13
_atom_site_aniso_U_12
S1 0.0699(6) 0.0673(6) 0.0575(6) -0.0113(5) 0.0063(5) 0.0053(6)
O1 0.0534(15) 0.082(2) 0.0439(13) 0.0006(13) -0.0039(12) 0.0061(15)
C1 0.060(2) 0.080(3) 0.0383(19) 0.0102(18) 0.0029(18) 0.006(2)
O2 0.0644(18) 0.114(2) 0.0441(15) 0.0162(16) -0.0033(14) 0.0066(18)
C2 0.056(2) 0.069(3) 0.0382(18) -0.0004(19) 0.0053(17) 0.000(2)
C3 0.049(2) 0.059(2) 0.0365(18) 0.0040(16) 0.0008(16) -0.003(2)
O3 0.0683(19) 0.101(2) 0.0544(16) 0.0086(16) -0.0116(15) -0.0041(18)
O4 0.0606(16) 0.0709(17) 0.0454(14) -0.0045(13) -0.0014(13) -0.0051(16)
C4 0.050(2) 0.058(2) 0.0365(17) -0.0017(16) -0.0004(17) -0.0048(19)
C5 0.058(2) 0.058(2) 0.048(2) -0.0010(17) 0.0030(18) 0.0025(19)
O5 0.110(3) 0.102(3) 0.111(3) -0.030(2) 0.046(2) -0.004(2)
O6 0.0569(16) 0.0652(17) 0.0483(14) 0.0028(13) 0.0001(13) 0.0069(14)
C6 0.065(3) 0.109(4) 0.046(2) 0.008(2) -0.005(2) 0.009(3)
C7 0.072(3) 0.055(2) 0.045(2) 0.0038(19) -0.001(2) 0.001(2)
O7 0.065(2) 0.091(2) 0.095(2) 0.000(2) 0.0212(18) -0.0029(18)
O8 0.0553(14) 0.0704(17) 0.0352(12) 0.0017(12) -0.0012(12) -0.0085(13)
C8 0.095(3) 0.091(3) 0.050(2) 0.007(2) 0.008(2) -0.013(3)
O9 0.101(2) 0.079(2) 0.0528(16) 0.0092(15) 0.0036(17) -0.022(2)
C9 0.081(3) 0.076(3) 0.055(2) -0.011(2) -0.006(2) -0.001(3)
C10 0.091(4) 0.079(3) 0.078(3) -0.009(3) -0.019(3) -0.007(3)
C11 0.055(2) 0.075(3) 0.062(2) -0.011(2) -0.007(2) 0.009(2)
C12 0.087(3) 0.103(4) 0.113(4) -0.010(3) 0.007(3) 0.036(4)
C13 0.059(2) 0.066(3) 0.039(2) 0.0035(19) 0.0040(18) 0.006(2)
C14 0.087(3) 0.100(4) 0.041(2) -0.004(2) -0.003(2) 0.005(3)
C15 0.064(3) 0.083(3) 0.083(3) 0.000(3) 0.010(3) -0.004(2)
C16 0.088(4) 0.119(5) 0.133(5) 0.036(4) 0.047(4) 0.021(4)

loop_
_atom_type_symbol
_atom_type_description
_atom_type_scat_dispersion_real
_atom_type_scat_dispersion_imag
_atom_type_scat_source
C C 0.0033 0.0016 'International Tables Vol C Tables 4.2.6.8 and 6.1.1.4'
H H 0.0000 0.0000 'International Tables Vol C Tables 4.2.6.8 and 6.1.1.4'
O O 0.0106 0.0060 'International Tables Vol C Tables 4.2.6.8 and 6.1.1.4'
S S 0.1246 0.1234 'International Tables Vol C Tables 4.2.6.8 and 6.1.1.4'

loop_
_geom_angle_atom_site_label_1
_geom_angle_atom_site_label_2
_geom_angle_atom_site_label_3
_geom_angle
_geom_angle_site_symmetry_1
_geom_angle_site_symmetry_3
_geom_angle_publ_flag
C5 S1 C15 101.57(19) . . ?
C5 O1 C1 111.8(3) . . ?
O1 C1 C2 110.7(3) . . ?
O1 C1 C6 105.3(3) . . ?
C2 C1 C6 113.6(4) . . ?
O1 C1 H1 109.0 . . ?
C2 C1 H1 109.0 . . ?
C6 C1 H1 109.0 . . ?
C7 O2 C6 115.8(3) . . ?
O4 C2 C1 109.4(3) . . ?
O4 C2 C3 109.2(3) . . ?
C1 C2 C3 109.3(3) . . ?
O4 C2 H2 109.7 . . ?
C1 C2 H2 109.7 . . ?
C3 C2 H2 109.7 . . ?
O6 C3 C4 108.4(3) . . ?
O6 C3 C2 110.6(3) . . ?
C4 C3 C2 109.7(3) . . ?
O6 C3 H3 109.4 . . ?
C4 C3 H3 109.4 . . ?
C2 C3 H3 109.4 . . ?
C9 O4 C2 118.3(3) . . ?
O8 C4 C3 107.9(3) . . ?
O8 C4 C5 107.7(3) . . ?
C3 C4 C5 107.2(3) . . ?
O8 C4 H4 111.3 . . ?
C3 C4 H4 111.3 . . ?
C5 C4 H4 111.3 . . ?
O1 C5 C4 109.8(3) . . ?
O1 C5 S1 109.3(2) . . ?
C4 C5 S1 115.0(3) . . ?
O1 C5 H5 107.5 . . ?
C4 C5 H5 107.5 . . ?
S1 C5 H5 107.5 . . ?
C11 O6 C3 115.3(3) . . ?
O2 C6 C1 103.8(3) . . ?
O2 C6 H6A 111.0 . . ?
C1 C6 H6A 111.0 . . ?
O2 C6 H6B 111.0 . . ?
C1 C6 H6B 111.0 . . ?
H6A C6 H6B 109.0 . . ?
O3 C7 O2 122.7(4) . . ?
O3 C7 C8 126.8(4) . . ?
O2 C7 C8 110.5(4) . . ?
C13 O8 C4 116.7(3) . . ?
C7 C8 H8A 109.5 . . ?
C7 C8 H8B 109.5 . . ?
H8A C8 H8B 109.5 . . ?
C7 C8 H8C 109.5 . . ?
H8A C8 H8C 109.5 . . ?
H8B C8 H8C 109.5 . . ?
O5 C9 O4 122.0(5) . . ?
O5 C9 C10 126.2(5) . . ?
O4 C9 C10 111.8(4) . . ?
C9 C10 H10A 109.5 . . ?
C9 C10 H10B 109.5 . . ?
H10A C10 H10B 109.5 . . ?
C9 C10 H10C 109.5 . . ?
H10A C10 H10C 109.5 . . ?
H10B C10 H10C 109.5 . . ?
O7 C11 O6 122.5(4) . . ?
O7 C11 C12 126.3(4) . . ?
O6 C11 C12 111.1(4) . . ?
C11 C12 H12A 109.5 . . ?
C11 C12 H12B 109.5 . . ?
H12A C12 H12B 109.5 . . ?
C11 C12 H12C 109.5 . . ?
H12A C12 H12C 109.5 . . ?
H12B C12 H12C 109.5 . . ?
O9 C13 O8 124.4(4) . . ?
O9 C13 C14 126.1(4) . . ?
O8 C13 C14 109.6(4) . . ?
C13 C14 H14A 109.5 . . ?
C13 C14 H14B 109.5 . . ?
H14A C14 H14B 109.5 . . ?
C13 C14 H14C 109.5 . . ?
H14A C14 H14C 109.5 . . ?
H14B C14 H14C 109.5 . . ?
C16 C15 S1 109.2(4) . . ?
C16 C15 H15A 109.8 . . ?
S1 C15 H15A 109.8 . . ?
C16 C15 H15B 109.8 . . ?
S1 C15 H15B 109.8 . . ?
H15A C15 H15B 108.3 . . ?
C15 C16 H16A 109.5 . . ?
C15 C16 H16B 109.5 . . ?
H16A C16 H16B 109.5 . . ?
C15 C16 H16C 109.5 . . ?
H16A C16 H16C 109.5 . . ?
H16B C16 H16C 109.5 . . ?

loop_
_geom_bond_atom_site_label_1
_geom_bond_atom_site_label_2
_geom_bond_distance
_geom_bond_site_symmetry_2
_geom_bond_publ_flag
S1 C5 1.792(4) . ?
S1 C15 1.811(5) . ?
O1 C5 1.424(4) . ?
O1 C1 1.429(4) . ?
C1 C2 1.517(5) . ?
C1 C6 1.519(5) . ?
C1 H1 0.9800 . ?
O2 C7 1.343(5) . ?
O2 C6 1.445(5) . ?
C2 O4 1.435(5) . ?
C2 C3 1.523(5) . ?
C2 H2 0.9800 . ?
C3 O6 1.434(4) . ?
C3 C4 1.521(5) . ?
C3 H3 0.9800 . ?
O3 C7 1.191(4) . ?
O4 C9 1.368(5) . ?
C4 O8 1.435(4) . ?
C4 C5 1.537(5) . ?
C4 H4 0.9800 . ?
C5 H5 0.9800 . ?
O5 C9 1.193(5) . ?
O6 C11 1.360(5) . ?
C6 H6A 0.9700 . ?
C6 H6B 0.9700 . ?
C7 C8 1.483(6) . ?
O7 C11 1.197(5) . ?
O8 C13 1.362(4) . ?
C8 H8A 0.9600 . ?
C8 H8B 0.9600 . ?
C8 H8C 0.9600 . ?
O9 C13 1.179(5) . ?
C9 C10 1.462(6) . ?
C10 H10A 0.9600 . ?
C10 H10B 0.9600 . ?
C10 H10C 0.9600 . ?
C11 C12 1.490(6) . ?
C12 H12A 0.9600 . ?
C12 H12B 0.9600 . ?
C12 H12C 0.9600 . ?
C13 C14 1.495(5) . ?
C14 H14A 0.9600 . ?
C14 H14B 0.9600 . ?
C14 H14C 0.9600 . ?
C15 C16 1.502(6) . ?
C15 H15A 0.9700 . ?
C15 H15B 0.9700 . ?
C16 H16A 0.9600 . ?
C16 H16B 0.9600 . ?
C16 H16C 0.9600 . ?

loop_
_geom_torsion_atom_site_label_1
_geom_torsion_atom_site_label_2
_geom_torsion_atom_site_label_3
_geom_torsion_atom_site_label_4
_geom_torsion
_geom_torsion_site_symmetry_1
_geom_torsion_site_symmetry_2
_geom_torsion_site_symmetry_3
_geom_torsion_site_symmetry_4
_geom_torsion_publ_flag
C5 O1 C1 C2 61.1(4) . . . . ?
C5 O1 C1 C6 -175.7(3) . . . . ?
O1 C1 C2 O4 62.9(4) . . . . ?
C6 C1 C2 O4 -55.4(4) . . . . ?
O1 C1 C2 C3 -56.6(4) . . . . ?
C6 C1 C2 C3 -174.8(3) . . . . ?
O4 C2 C3 O6 56.1(4) . . . . ?
C1 C2 C3 O6 175.8(3) . . . . ?
O4 C2 C3 C4 -63.3(4) . . . . ?
C1 C2 C3 C4 56.3(4) . . . . ?
C1 C2 O4 C9 138.9(3) . . . . ?
C3 C2 O4 C9 -101.5(4) . . . . ?
O6 C3 C4 O8 65.8(4) . . . . ?
C2 C3 C4 O8 -173.4(3) . . . . ?
O6 C3 C4 C5 -178.5(3) . . . . ?
C2 C3 C4 C5 -57.7(4) . . . . ?
C1 O1 C5 C4 -63.4(4) . . . . ?
C1 O1 C5 S1 169.6(3) . . . . ?
O8 C4 C5 O1 176.7(3) . . . . ?
C3 C4 C5 O1 60.8(4) . . . . ?
O8 C4 C5 S1 -59.7(3) . . . . ?
C3 C4 C5 S1 -175.5(3) . . . . ?
C15 S1 C5 O1 55.2(3) . . . . ?
C15 S1 C5 C4 -68.8(3) . . . . ?
C4 C3 O6 C11 -155.4(3) . . . . ?
C2 C3 O6 C11 84.4(4) . . . . ?
C7 O2 C6 C1 -170.3(4) . . . . ?
O1 C1 C6 O2 174.2(3) . . . . ?
C2 C1 C6 O2 -64.5(5) . . . . ?
C6 O2 C7 O3 -1.3(7) . . . . ?
C6 O2 C7 C8 177.3(4) . . . . ?
C3 C4 O8 C13 -140.3(3) . . . . ?
C5 C4 O8 C13 104.3(3) . . . . ?
C2 O4 C9 O5 -0.3(6) . . . . ?
C2 O4 C9 C10 178.5(3) . . . . ?
C3 O6 C11 O7 2.7(6) . . . . ?
C3 O6 C11 C12 -176.2(3) . . . . ?
C4 O8 C13 O9 9.0(6) . . . . ?
C4 O8 C13 C14 -170.4(3) . . . . ?
C5 S1 C15 C16 -167.5(3) . . . . ?

loop_
_cod_related_entry_id
_cod_related_entry_database
_cod_related_entry_code
1 ChemSpider 8747975
